data_8106854
loop_
_publ_author_name
'Zhang, Tian'
'Jia, Yuan-Yuan'
'Sun, Xiao-Ling'

_publ_section_title
;
 Crystal structure of 4-nitro-thiophene-2-carboxylic acid, a structure
 with a Z&#x2032; = 4, C5H3NO4S
;
_journal_issue 1
_journal_name_full 'Zeitschrift f\"ur Kristallographie - New Crystal Structures'
_journal_page_first 295
_journal_page_last 297
_journal_paper_doi 10.1515/ncrs-2015-0133
_journal_volume 231
_journal_year 2016
_chemical_formula_sum 'C5 H3 N O4 S'
_chemical_formula_weight 173.14
_space_group_IT_number 14
_space_group_name_Hall '-P 2ybc'
_space_group_name_H-M_alt 'P 1 21/c 1'
_symmetry_cell_setting monoclinic
_symmetry_space_group_name_H-M 'P 1 21/c 1'
_atom_sites_solution_hydrogens geom
_atom_sites_solution_primary direct
_atom_sites_solution_secondary difmap
_cell_angle_alpha 90.00
_cell_angle_beta 93.396(2)
_cell_angle_gamma 90.00
_cell_formula_units_Z 16
_cell_length_a 11.7169(18)
_cell_length_b 8.2671(12)
_cell_length_c 28.478(4)
_cell_measurement_reflns_used 8873
_cell_measurement_temperature 296(2)
_cell_measurement_theta_max 27.47
_cell_measurement_theta_min 2.57
_cell_volume 2753.7(7)
_computing_cell_refinement 'Bruker SMART'
_computing_data_collection 'Bruker SMART'
_computing_data_reduction 'Bruker SAINT'
_computing_molecular_graphics 'Bruker SHELXTL'
_computing_publication_material 'Bruker SHELXTL'
_computing_structure_refinement 'SHELXL-97 (Sheldrick, 1997)'
_computing_structure_solution 'SHELXS-97 (Sheldrick, 1990)'
_diffrn_ambient_temperature 296(2)
_diffrn_measured_fraction_theta_full 0.996
_diffrn_measured_fraction_theta_max 0.996
_diffrn_measurement_device_type 'CCD area detector'
_diffrn_measurement_method 'phi and omega scans'
_diffrn_radiation_monochromator graphite
_diffrn_radiation_source 'fine-focus sealed tube'
_diffrn_radiation_type MoK\a
_diffrn_radiation_wavelength 0.71073
_diffrn_reflns_av_R_equivalents 0.0240
_diffrn_reflns_av_sigmaI/netI 0.0206
_diffrn_reflns_limit_h_max 15
_diffrn_reflns_limit_h_min -15
_diffrn_reflns_limit_k_max 10
_diffrn_reflns_limit_k_min -10
_diffrn_reflns_limit_l_max 37
_diffrn_reflns_limit_l_min -36
_diffrn_reflns_number 26043
_diffrn_reflns_theta_full 27.62
_diffrn_reflns_theta_max 27.62
_diffrn_reflns_theta_min 2.57
_diffrn_standards_decay_% 0
_diffrn_standards_interval_count 0
_diffrn_standards_interval_time 0
_diffrn_standards_number 0
_exptl_absorpt_coefficient_mu 0.431
_exptl_absorpt_correction_T_max 0.9188
_exptl_absorpt_correction_T_min 0.8535
_exptl_absorpt_correction_type multi-scan
_exptl_absorpt_process_details sadabs
_exptl_crystal_colour yellow
_exptl_crystal_density_diffrn 1.671
_exptl_crystal_density_method 'not measured'
_exptl_crystal_description block
_exptl_crystal_F_000 1408
_exptl_crystal_size_max 0.38
_exptl_crystal_size_mid 0.29
_exptl_crystal_size_min 0.20
_refine_diff_density_max 0.348
_refine_diff_density_min -0.268
_refine_diff_density_rms 0.046
_refine_ls_extinction_method none
_refine_ls_goodness_of_fit_ref 1.036
_refine_ls_hydrogen_treatment constr
_refine_ls_matrix_type full
_refine_ls_number_parameters 401
_refine_ls_number_reflns 6390
_refine_ls_number_restraints 0
_refine_ls_restrained_S_all 1.036
_refine_ls_R_factor_all 0.0542
_refine_ls_R_factor_gt 0.0385
_refine_ls_shift/su_max 0.001
_refine_ls_shift/su_mean 0.000
_refine_ls_structure_factor_coef Fsqd
_refine_ls_weighting_details 'calc w=1/[\s^2^(Fo^2^)+(0.0525P)^2^+0.8304P] where P=(Fo^2^+2Fc^2^)/3'
_refine_ls_weighting_scheme calc
_refine_ls_wR_factor_gt 0.0974
_refine_ls_wR_factor_ref 0.1074
_reflns_number_gt 4902
_reflns_number_total 6390
_reflns_threshold_expression >2sigma(I)
_cod_data_source_file suppl_ncrs-2015-0133_suppl.cif
_cod_data_source_block lylizh
_cod_original_cell_volume 2753.6(7)
_cod_original_sg_symbol_H-M P2(1)/c
_cod_database_code 8106854

loop_
_symmetry_equiv_pos_as_xyz
'x, y, z'
'-x, y+1/2, -z+1/2'
'-x, -y, -z'
'x, -y-1/2, z-1/2'

loop_
_atom_site_label
_atom_site_type_symbol
_atom_site_fract_x
_atom_site_fract_y
_atom_site_fract_z
_atom_site_U_iso_or_equiv
_atom_site_adp_type
_atom_site_occupancy
_atom_site_symmetry_multiplicity
_atom_site_calc_flag
_atom_site_refinement_flags
_atom_site_disorder_assembly
_atom_site_disorder_group
C2 C 0.00312(14) 0.8721(2) 0.12542(6) 0.0377(4) Uani 1 1 d . . .
C1 C -0.04078(16) 0.7989(2) 0.08095(6) 0.0436(4) Uani 1 1 d . . .
C3 C -0.03737(15) 0.8478(2) 0.16857(6) 0.0376(4) Uani 1 1 d . . .
H3 H -0.0995 0.7825 0.1745 0.045 Uiso 1 1 calc R . .
C4 C 0.02797(15) 0.9352(2) 0.20299(6) 0.0381(4) Uani 1 1 d . . .
C5 C 0.11559(16) 1.0219(2) 0.18634(7) 0.0454(4) Uani 1 1 d . . .
H5 H 0.1666 1.0844 0.2048 0.054 Uiso 1 1 calc R . .
C16 C 0.67785(17) -0.0133(3) 0.03527(6) 0.0493(5) Uani 1 1 d . . .
C17 C 0.72077(15) 0.0666(2) 0.07885(6) 0.0421(4) Uani 1 1 d . . .
C18 C 0.69332(15) 0.0286(2) 0.12303(6) 0.0401(4) Uani 1 1 d . . .
H18 H 0.6419 -0.0517 0.1305 0.048 Uiso 1 1 calc R . .
C19 C 0.75366(14) 0.1279(2) 0.15597(6) 0.0375(4) Uani 1 1 d . . .
C20 C 0.82381(16) 0.2381(2) 0.13718(7) 0.0455(4) Uani 1 1 d . . .
H20 H 0.8689 0.3118 0.1545 0.055 Uiso 1 1 calc R . .
C11 C 0.42966(16) 0.2322(2) 0.07617(6) 0.0449(4) Uani 1 1 d . . .
C12 C 0.47418(15) 0.3074(2) 0.12015(6) 0.0397(4) Uani 1 1 d . . .
C13 C 0.55366(14) 0.4271(2) 0.12662(6) 0.0397(4) Uani 1 1 d . . .
H13 H 0.5912 0.4772 0.1027 0.048 Uiso 1 1 calc R . .
C14 C 0.57052(15) 0.4636(2) 0.17494(6) 0.0387(4) Uani 1 1 d . . .
C15 C 0.50548(16) 0.3751(2) 0.20369(6) 0.0454(4) Uani 1 1 d . . .
H15 H 0.5067 0.3864 0.2362 0.054 Uiso 1 1 calc R . .
C6 C 0.15110(16) 0.4100(2) 0.03233(6) 0.0440(4) Uani 1 1 d . . .
C7 C 0.19283(15) 0.4928(2) 0.07542(6) 0.0387(4) Uani 1 1 d . . .
C8 C 0.28019(15) 0.6009(2) 0.08107(6) 0.0411(4) Uani 1 1 d . . .
H8 H 0.3241 0.6375 0.0571 0.049 Uiso 1 1 calc R . .
C9 C 0.29445(15) 0.6492(2) 0.12837(6) 0.0393(4) Uani 1 1 d . . .
C10 C 0.22003(17) 0.5810(2) 0.15757(6) 0.0454(4) Uani 1 1 d . . .
H10 H 0.2190 0.6018 0.1896 0.054 Uiso 1 1 calc R . .
N1 N 0.00374(16) 0.93506(19) 0.25236(5) 0.0484(4) Uani 1 1 d . . .
N4 N 0.74341(14) 0.1137(2) 0.20635(5) 0.0467(4) Uani 1 1 d . . .
N3 N 0.65064(13) 0.5860(2) 0.19275(6) 0.0481(4) Uani 1 1 d . . .
N2 N 0.38302(15) 0.7612(2) 0.14546(7) 0.0519(4) Uani 1 1 d . . .
O1 O 0.00967(15) 0.8423(2) 0.04411(5) 0.0693(5) Uani 1 1 d . . .
H1 H -0.0171 0.7917 0.0212 0.104 Uiso 1 1 calc R . .
O2 O -0.12138(14) 0.7015(2) 0.08112(5) 0.0670(4) Uani 1 1 d . . .
O3 O 0.06758(16) 1.00951(19) 0.27993(5) 0.0699(5) Uani 1 1 d . . .
O12 O 0.65514(14) 0.6158(2) 0.23474(5) 0.0704(5) Uani 1 1 d . . .
O4 O -0.08053(16) 0.8610(2) 0.26360(5) 0.0740(5) Uani 1 1 d . . .
O14 O 0.71928(16) 0.0397(2) -0.00281(5) 0.0771(5) Uani 1 1 d . . .
H14 H 0.6975 -0.0180 -0.0250 0.116 Uiso 1 1 calc R . .
O13 O 0.60772(15) -0.1241(2) 0.03677(5) 0.0721(5) Uani 1 1 d . . .
O16 O 0.80840(16) 0.1938(2) 0.23219(5) 0.0720(5) Uani 1 1 d . . .
O15 O 0.67162(15) 0.0221(2) 0.22025(5) 0.0698(5) Uani 1 1 d . . .
O9 O 0.47795(14) 0.2769(2) 0.03889(5) 0.0634(4) Uani 1 1 d . . .
H9 H 0.4488 0.2289 0.0160 0.095 Uiso 1 1 calc R . .
O10 O 0.35026(13) 0.1335(2) 0.07683(5) 0.0615(4) Uani 1 1 d . . .
O11 O 0.70981(14) 0.6509(2) 0.16446(6) 0.0712(5) Uani 1 1 d . . .
O6 O 0.20750(14) 0.4379(2) -0.00403(5) 0.0643(4) Uani 1 1 d . . .
H6 H 0.1808 0.3841 -0.0262 0.096 Uiso 1 1 calc R . .
O5 O 0.06677(13) 0.3184(2) 0.03309(5) 0.0652(4) Uani 1 1 d . . .
O7 O 0.44943(16) 0.8078(2) 0.11759(7) 0.0836(6) Uani 1 1 d . . .
O8 O 0.38636(17) 0.8003(2) 0.18654(6) 0.0837(6) Uani 1 1 d . . .
S1 S 0.11894(4) 1.00047(6) 0.127287(17) 0.04834(13) Uani 1 1 d . . .
S4 S 0.81781(5) 0.22263(7) 0.077947(18) 0.05454(15) Uani 1 1 d . . .
S3 S 0.42252(5) 0.24222(7) 0.172252(17) 0.04985(14) Uani 1 1 d . . .
S2 S 0.12991(4) 0.45368(6) 0.127455(16) 0.04709(13) Uani 1 1 d . . .

loop_
_atom_site_aniso_label
_atom_site_aniso_U_11
_atom_site_aniso_U_22
_atom_site_aniso_U_33
_atom_site_aniso_U_23
_atom_site_aniso_U_13
_atom_site_aniso_U_12
C2 0.0385(9) 0.0382(9) 0.0357(9) -0.0009(7) -0.0034(7) 0.0002(7)
C1 0.0468(10) 0.0509(11) 0.0328(9) -0.0023(8) -0.0012(8) 0.0022(9)
C3 0.0407(9) 0.0361(9) 0.0353(9) -0.0010(7) -0.0021(7) -0.0018(7)
C4 0.0479(10) 0.0326(8) 0.0330(8) 0.0003(7) -0.0034(7) 0.0038(7)
C5 0.0471(10) 0.0422(10) 0.0457(10) -0.0038(8) -0.0079(8) -0.0050(8)
C16 0.0490(11) 0.0634(13) 0.0355(10) -0.0047(9) 0.0024(8) -0.0058(10)
C17 0.0389(9) 0.0498(10) 0.0373(9) -0.0016(8) -0.0007(7) -0.0018(8)
C18 0.0394(9) 0.0432(10) 0.0373(9) 0.0012(7) -0.0013(7) -0.0017(8)
C19 0.0369(9) 0.0416(9) 0.0335(8) 0.0020(7) -0.0015(7) 0.0032(7)
C20 0.0457(10) 0.0500(11) 0.0401(10) -0.0005(8) -0.0034(8) -0.0075(8)
C11 0.0433(10) 0.0538(11) 0.0373(9) -0.0037(8) 0.0003(8) 0.0015(9)
C12 0.0390(9) 0.0466(10) 0.0333(9) 0.0000(7) 0.0009(7) 0.0061(8)
C13 0.0371(9) 0.0482(10) 0.0335(8) 0.0003(7) 0.0005(7) 0.0048(8)
C14 0.0368(9) 0.0435(10) 0.0353(9) -0.0012(7) -0.0008(7) 0.0052(7)
C15 0.0483(10) 0.0538(11) 0.0339(9) -0.0004(8) 0.0024(8) 0.0041(9)
C6 0.0473(10) 0.0511(11) 0.0334(9) -0.0008(8) 0.0000(8) -0.0036(9)
C7 0.0428(9) 0.0433(10) 0.0298(8) 0.0002(7) 0.0010(7) 0.0016(8)
C8 0.0446(10) 0.0437(10) 0.0350(9) 0.0012(7) 0.0020(7) -0.0001(8)
C9 0.0428(9) 0.0346(9) 0.0397(9) -0.0022(7) -0.0042(7) 0.0017(7)
C10 0.0584(11) 0.0457(10) 0.0319(9) -0.0048(7) 0.0010(8) -0.0006(9)
N1 0.0744(12) 0.0352(8) 0.0348(8) -0.0016(6) -0.0022(8) 0.0040(8)
N4 0.0540(9) 0.0510(9) 0.0347(8) 0.0023(7) -0.0014(7) -0.0008(8)
N3 0.0448(9) 0.0552(10) 0.0435(9) -0.0053(7) -0.0036(7) 0.0003(8)
N2 0.0498(10) 0.0445(9) 0.0601(11) -0.0054(8) -0.0088(8) -0.0008(8)
O1 0.0841(11) 0.0893(12) 0.0346(7) -0.0077(8) 0.0048(7) -0.0192(10)
O2 0.0676(10) 0.0886(12) 0.0443(8) -0.0174(8) -0.0009(7) -0.0270(9)
O3 0.1074(13) 0.0604(9) 0.0393(8) -0.0096(7) -0.0155(8) -0.0085(9)
O12 0.0736(10) 0.0891(12) 0.0479(9) -0.0218(8) -0.0022(7) -0.0119(9)
O4 0.1013(13) 0.0751(11) 0.0479(9) -0.0064(8) 0.0235(9) -0.0226(10)
O14 0.0943(13) 0.1014(14) 0.0366(8) -0.0124(8) 0.0121(8) -0.0367(11)
O13 0.0805(11) 0.0917(12) 0.0439(8) -0.0112(8) 0.0019(7) -0.0364(10)
O16 0.0935(12) 0.0844(11) 0.0366(8) -0.0033(8) -0.0086(8) -0.0280(10)
O15 0.0807(11) 0.0823(12) 0.0473(8) 0.0086(8) 0.0109(8) -0.0250(9)
O9 0.0628(9) 0.0913(12) 0.0358(7) -0.0082(7) 0.0014(7) -0.0208(8)
O10 0.0617(9) 0.0758(11) 0.0473(8) -0.0120(7) 0.0053(7) -0.0209(8)
O11 0.0668(10) 0.0865(12) 0.0601(9) 0.0044(9) 0.0008(8) -0.0307(9)
O6 0.0719(10) 0.0884(12) 0.0330(7) -0.0102(7) 0.0063(7) -0.0295(9)
O5 0.0643(9) 0.0879(11) 0.0437(8) -0.0140(8) 0.0072(7) -0.0327(9)
O7 0.0746(12) 0.0913(13) 0.0855(13) -0.0138(10) 0.0119(10) -0.0401(10)
O8 0.1022(14) 0.0893(13) 0.0571(10) -0.0231(9) -0.0156(9) -0.0287(11)
S1 0.0492(3) 0.0511(3) 0.0449(3) 0.0009(2) 0.0044(2) -0.0093(2)
S4 0.0574(3) 0.0674(3) 0.0391(3) 0.0034(2) 0.0054(2) -0.0187(3)
S3 0.0541(3) 0.0557(3) 0.0400(3) 0.0023(2) 0.0054(2) -0.0086(2)
S2 0.0542(3) 0.0517(3) 0.0361(2) -0.0045(2) 0.0078(2) -0.0109(2)

loop_
_atom_type_symbol
_atom_type_description
_atom_type_scat_dispersion_real
_atom_type_scat_dispersion_imag
_atom_type_scat_source
C C 0.0033 0.0016 'International Tables Vol C Tables 4.2.6.8 and 6.1.1.4'
H H 0.0000 0.0000 'International Tables Vol C Tables 4.2.6.8 and 6.1.1.4'
N N 0.0061 0.0033 'International Tables Vol C Tables 4.2.6.8 and 6.1.1.4'
O O 0.0106 0.0060 'International Tables Vol C Tables 4.2.6.8 and 6.1.1.4'
S S 0.1246 0.1234 'International Tables Vol C Tables 4.2.6.8 and 6.1.1.4'

loop_
_geom_angle_atom_site_label_1
_geom_angle_atom_site_label_2
_geom_angle_atom_site_label_3
_geom_angle
_geom_angle_site_symmetry_1
_geom_angle_site_symmetry_3
C3 C2 C1 126.57(16) . .
C3 C2 S1 112.36(13) . .
C1 C2 S1 121.06(13) . .
O2 C1 O1 124.82(17) . .
O2 C1 C2 119.45(16) . .
O1 C1 C2 115.72(17) . .
C2 C3 C4 110.45(16) . .
C2 C3 H3 124.8 . .
C4 C3 H3 124.8 . .
C5 C4 C3 114.76(16) . .
C5 C4 N1 122.22(16) . .
C3 C4 N1 123.02(16) . .
C4 C5 S1 110.68(14) . .
C4 C5 H5 124.7 . .
S1 C5 H5 124.7 . .
O13 C16 O14 124.48(18) . .
O13 C16 C17 120.03(17) . .
O14 C16 C17 115.49(18) . .
C18 C17 C16 126.37(18) . .
C18 C17 S4 112.41(14) . .
C16 C17 S4 121.21(14) . .
C17 C18 C19 110.32(16) . .
C17 C18 H18 124.8 . .
C19 C18 H18 124.8 . .
C20 C19 C18 114.89(16) . .
C20 C19 N4 122.10(16) . .
C18 C19 N4 123.01(16) . .
C19 C20 S4 110.65(14) . .
C19 C20 H20 124.7 . .
S4 C20 H20 124.7 . .
O10 C11 O9 124.69(18) . .
O10 C11 C12 119.73(17) . .
O9 C11 C12 115.58(17) . .
C13 C12 C11 128.94(17) . .
C13 C12 S3 112.50(13) . .
C11 C12 S3 118.57(14) . .
C12 C13 C14 110.01(16) . .
C12 C13 H13 125.0 . .
C14 C13 H13 125.0 . .
C15 C14 C13 114.80(17) . .
C15 C14 N3 122.48(16) . .
C13 C14 N3 122.72(16) . .
C14 C15 S3 110.81(14) . .
C14 C15 H15 124.6 . .
S3 C15 H15 124.6 . .
O5 C6 O6 124.81(17) . .
O5 C6 C7 119.70(16) . .
O6 C6 C7 115.48(16) . .
C8 C7 C6 128.15(16) . .
C8 C7 S2 112.24(13) . .
C6 C7 S2 119.60(13) . .
C7 C8 C9 110.23(16) . .
C7 C8 H8 124.9 . .
C9 C8 H8 124.9 . .
C10 C9 C8 115.05(16) . .
C10 C9 N2 121.97(17) . .
C8 C9 N2 122.97(17) . .
C9 C10 S2 110.59(13) . .
C9 C10 H10 124.7 . .
S2 C10 H10 124.7 . .
O3 N1 O4 124.03(17) . .
O3 N1 C4 118.42(17) . .
O4 N1 C4 117.54(16) . .
O15 N4 O16 124.07(17) . .
O15 N4 C19 118.15(16) . .
O16 N4 C19 117.78(16) . .
O12 N3 O11 124.49(18) . .
O12 N3 C14 118.25(17) . .
O11 N3 C14 117.25(16) . .
O7 N2 O8 124.36(19) . .
O7 N2 C9 117.29(18) . .
O8 N2 C9 118.34(18) . .
C1 O1 H1 109.5 . .
C16 O14 H14 109.5 . .
C11 O9 H9 109.5 . .
C6 O6 H6 109.5 . .
C5 S1 C2 91.75(9) . .
C20 S4 C17 91.72(9) . .
C15 S3 C12 91.87(9) . .
C10 S2 C7 91.89(9) . .

loop_
_geom_bond_atom_site_label_1
_geom_bond_atom_site_label_2
_geom_bond_distance
_geom_bond_site_symmetry_2
C2 C3 1.358(2) .
C2 C1 1.469(2) .
C2 S1 1.7211(18) .
C1 O2 1.241(2) .
C1 O1 1.286(2) .
C3 C4 1.407(2) .
C3 H3 0.9300 .
C4 C5 1.360(3) .
C4 N1 1.451(2) .
C5 S1 1.694(2) .
C5 H5 0.9300 .
C16 O13 1.233(2) .
C16 O14 1.291(2) .
C16 C17 1.468(3) .
C17 C18 1.354(2) .
C17 S4 1.7208(19) .
C18 C19 1.405(2) .
C18 H18 0.9300 .
C19 C20 1.358(3) .
C19 N4 1.452(2) .
C20 S4 1.6889(19) .
C20 H20 0.9300 .
C11 O10 1.239(2) .
C11 O9 1.286(2) .
C11 C12 1.466(2) .
C12 C13 1.364(3) .
C12 S3 1.7218(18) .
C13 C14 1.411(2) .
C13 H13 0.9300 .
C14 C15 1.364(3) .
C14 N3 1.451(2) .
C15 S3 1.688(2) .
C15 H15 0.9300 .
C6 O5 1.246(2) .
C6 O6 1.282(2) .
C6 C7 1.464(2) .
C7 C8 1.361(2) .
C7 S2 1.7244(17) .
C8 C9 1.405(2) .
C8 H8 0.9300 .
C9 C10 1.362(3) .
C9 N2 1.453(2) .
C10 S2 1.6887(19) .
C10 H10 0.9300 .
N1 O3 1.219(2) .
N1 O4 1.220(2) .
N4 O15 1.215(2) .
N4 O16 1.222(2) .
N3 O12 1.219(2) .
N3 O11 1.218(2) .
N2 O7 1.207(2) .
N2 O8 1.212(2) .
O1 H1 0.8200 .
O14 H14 0.8200 .
O9 H9 0.8200 .
O6 H6 0.8200 .

loop_
_geom_hbond_atom_site_label_D
_geom_hbond_atom_site_label_H
_geom_hbond_atom_site_label_A
_geom_hbond_distance_DH
_geom_hbond_distance_HA
_geom_hbond_distance_DA
_geom_hbond_angle_DHA
_geom_hbond_site_symmetry_A
O1 H1 O5 0.82 1.86 2.677(2) 175.3 3_565
O14 H14 O10 0.82 1.82 2.637(2) 175.9 3_655
O9 H9 O13 0.82 1.83 2.644(2) 176.3 3_655
O6 H6 O2 0.82 1.82 2.6274(19) 169.8 3_565
